data_4349060
loop_
_publ_author_name
'Pino-Chamorro, Jose \'Angel'
'Laricheva, Yuliya A.'
'Guillam\'on, Eva'
'Fern\'andez-Trujillo, M Jes\'us'
'Algarra, Andr\'es G'
'Gushchin, Artem L.'
'Abramov, Pavel A.'
'Bustelo, Emilio'
'Llusar, Rosa'
'Sokolov, Maxim N.'
'Basallote, Manuel G.'

_publ_section_title
;
 Kinetics Aspects of the Reversible Assembly of Copper in Heterometallic
 Mo<sub>3</sub>CuS<sub>4</sub> Clusters with
 4,4'-Di-tert-butyl-2,2'-bipyridine.
;
_journal_issue 19
_journal_name_full 'Inorganic chemistry'
_journal_page_first 9912
_journal_page_last 9922
_journal_paper_doi 10.1021/acs.inorgchem.6b01878
_journal_volume 55
_journal_year 2016
_chemical_formula_structural '[Mo3S4{CuCl}(N2C8(C4H9)2)3Cl3][CuCl2]*2CH2Cl2'
_chemical_formula_sum 'C54 H72 Cl6 Cu2 Mo3 N6 S4'
_chemical_formula_weight 1561.01
_space_group_crystal_system monoclinic
_space_group_IT_number 14
_space_group_name_Hall '-P 2ybc'
_space_group_name_H-M_alt 'P 1 21/c 1'
_atom_sites_solution_hydrogens geom
_audit_creation_method SHELXL-2014/7
_cell_angle_alpha 90
_cell_angle_beta 104.825(2)
_cell_angle_gamma 90
_cell_formula_units_Z 4
_cell_length_a 17.1480(16)
_cell_length_b 19.0085(18)
_cell_length_c 24.8846(19)
_cell_measurement_reflns_used 8430
_cell_measurement_temperature 296(2)
_cell_measurement_theta_max 24.54
_cell_measurement_theta_min 2.46
_cell_volume 7841.3(12)
_computing_cell_refinement 'SAINT (Bruker-AXS, 2004)'
_computing_data_collection 'APEX2 (Bruker-AXS, 2004)'
_computing_data_reduction 'SAINT (Bruker-AXS, 2004)'
_computing_molecular_graphics 'SHELXLE (Sheldrick, 2011)'
_computing_publication_material 'CIFTAB-2014/7 (Sheldrick, 2014)'
_computing_structure_refinement 'SHELXL-2014/7 (Sheldrick, 2014)'
_computing_structure_solution 'SHELXS-2014/7 (Sheldrick, 2014)'
_diffrn_ambient_temperature 296(2)
_diffrn_detector_area_resol_mean 25
_diffrn_measured_fraction_theta_full 0.991
_diffrn_measured_fraction_theta_max 0.986
_diffrn_measurement_device_type 'Bruker Nonius X8Apex CCD'
_diffrn_measurement_method '\w and \f scans'
_diffrn_radiation_type MoK\a
_diffrn_radiation_wavelength 0.71073
_diffrn_reflns_av_R_equivalents 0.0636
_diffrn_reflns_av_unetI/netI 0.0748
_diffrn_reflns_Laue_measured_fraction_full 0.991
_diffrn_reflns_Laue_measured_fraction_max 0.986
_diffrn_reflns_limit_h_max 20
_diffrn_reflns_limit_h_min -20
_diffrn_reflns_limit_k_max 23
_diffrn_reflns_limit_k_min -23
_diffrn_reflns_limit_l_max 30
_diffrn_reflns_limit_l_min -19
_diffrn_reflns_number 48644
_diffrn_reflns_point_group_measured_fraction_full 0.991
_diffrn_reflns_point_group_measured_fraction_max 0.986
_diffrn_reflns_theta_full 25.242
_diffrn_reflns_theta_max 25.741
_diffrn_reflns_theta_min 1.630
_exptl_absorpt_coefficient_mu 1.344
_exptl_absorpt_correction_T_max 0.900
_exptl_absorpt_correction_T_min 0.730
_exptl_absorpt_correction_type multi-scan
_exptl_absorpt_process_details 'SADABS (Bruker-AXS, 2004)'
_exptl_crystal_colour red
_exptl_crystal_density_diffrn 1.322
_exptl_crystal_description needle
_exptl_crystal_F_000 3152
_exptl_crystal_size_max 0.250
_exptl_crystal_size_mid 0.100
_exptl_crystal_size_min 0.080
_refine_diff_density_max 1.376
_refine_diff_density_min -0.939
_refine_diff_density_rms 0.117
_refine_ls_extinction_method none
_refine_ls_goodness_of_fit_ref 1.055
_refine_ls_hydrogen_treatment constr
_refine_ls_matrix_type full
_refine_ls_number_parameters 670
_refine_ls_number_reflns 14768
_refine_ls_number_restraints 61
_refine_ls_restrained_S_all 1.054
_refine_ls_R_factor_all 0.0999
_refine_ls_R_factor_gt 0.0597
_refine_ls_shift/su_max 0.001
_refine_ls_shift/su_mean 0.000
_refine_ls_structure_factor_coef Fsqd
_refine_ls_weighting_details 'w=1/[\s^2^(Fo^2^)+(0.1090P)^2^+3.9327P] where P=(Fo^2^+2Fc^2^)/3'
_refine_ls_weighting_scheme calc
_refine_ls_wR_factor_gt 0.1778
_refine_ls_wR_factor_ref 0.2018
_reflns_Friedel_coverage 0.000
_reflns_number_gt 9283
_reflns_number_total 14768
_reflns_threshold_expression >2\s(I)
_cod_data_source_file ic6b01878_si_002.cif
_cod_data_source_block 1
_cod_original_sg_symbol_H-M 'P 21/c'
_cod_database_code 4349060
_shelx_shelxl_version_number 2014/7
_shelx_space_group_comment
;
The symmetry employed for this shelxl refinement is uniquely defined
by the following loop, which should always be used as a source of
symmetry information in preference to the above space-group names.
They are only intended as comments.
;
_shelx_estimated_absorpt_t_min 0.730
_shelx_estimated_absorpt_t_max 0.900

loop_
_space_group_symop_operation_xyz
'x, y, z'
'-x, y+1/2, -z+1/2'
'-x, -y, -z'
'x, -y-1/2, z-1/2'

loop_
_atom_site_label
_atom_site_type_symbol
_atom_site_fract_x
_atom_site_fract_y
_atom_site_fract_z
_atom_site_U_iso_or_equiv
_atom_site_adp_type
_atom_site_occupancy
_atom_site_site_symmetry_order
_atom_site_calc_flag
_atom_site_refinement_flags_posn
_atom_site_refinement_flags_adp
_atom_site_refinement_flags_occupancy
_atom_site_disorder_assembly
_atom_site_disorder_group
Mo3 Mo 0.10928(3) 0.31206(3) 0.58262(2) 0.03819(16) Uani 1 1 d . . . . .
Mo1 Mo 0.02145(4) 0.38335(3) 0.64641(2) 0.04025(17) Uani 1 1 d . . . . .
Mo2 Mo -0.05909(3) 0.30009(3) 0.55615(2) 0.03691(16) Uani 1 1 d . . . . .
Cu2 Cu 0.03400(5) 0.23558(4) 0.65263(3) 0.0470(2) Uani 1 1 d . . . . .
S4 S -0.07977(11) 0.30227(9) 0.64472(6) 0.0433(4) Uani 1 1 d . . . . .
S3 S 0.03303(10) 0.20906(9) 0.56242(6) 0.0411(4) Uani 1 1 d . . . . .
S2 S 0.13697(11) 0.31568(9) 0.67876(7) 0.0453(4) Uani 1 1 d . . . . .
S1 S 0.01492(10) 0.40246(9) 0.55181(6) 0.0412(4) Uani 1 1 d . . . . .
Cl13 Cl 0.13208(12) 0.30354(11) 0.48918(7) 0.0589(5) Uani 1 1 d . . . . .
Cl22 Cl 0.10692(13) 0.48776(10) 0.66968(8) 0.0635(5) Uani 1 1 d . . . . .
Cl21 Cl -0.18305(11) 0.37082(10) 0.52743(7) 0.0579(5) Uani 1 1 d . . . . .
Cl23 Cl 0.03682(16) 0.14605(11) 0.70565(9) 0.0790(7) Uani 1 1 d . . . . .
N12 N 0.0146(4) 0.3951(3) 0.7339(2) 0.0494(15) Uani 1 1 d . . . . .
N33 N 0.2088(3) 0.3891(3) 0.5878(2) 0.0470(14) Uani 1 1 d . . . . .
N22 N -0.1488(3) 0.2128(3) 0.5352(2) 0.0450(13) Uani 1 1 d . . . . .
N32 N 0.2235(3) 0.2501(3) 0.6055(2) 0.0423(13) Uani 1 1 d . . . . .
N11 N -0.0686(3) 0.4676(3) 0.6459(2) 0.0426(13) Uani 1 1 d . . . . .
N21 N -0.0929(3) 0.2905(3) 0.4639(2) 0.0425(13) Uani 1 1 d . . . . .
C24 C -0.1415(5) 0.5319(4) 0.6987(3) 0.0542(18) Uani 1 1 d . . . . .
H24A H -0.1533 0.5390 0.7327 0.065 Uiso 1 1 calc R U . . .
C23 C 0.2851(4) 0.3636(4) 0.6037(3) 0.0487(17) Uani 1 1 d . . . . .
C22 C -0.1623(5) 0.5570(4) 0.6046(3) 0.0571(19) Uani 1 1 d . . . . .
H22A H -0.1857 0.5829 0.5729 0.069 Uiso 1 1 calc R U . . .
C21 C 0.3724(5) 0.1842(4) 0.6522(3) 0.060(2) Uani 1 1 d . . . . .
C20 C -0.0927(5) 0.3277(4) 0.3720(3) 0.0528(18) Uani 1 1 d . . . . .
H20A H -0.0695 0.3558 0.3497 0.063 Uiso 1 1 calc R U . . .
C19 C 0.2929(4) 0.2874(4) 0.6165(3) 0.0494(17) Uani 1 1 d . . . . .
C18 C -0.2336(5) 0.1257(5) 0.5578(4) 0.075(3) Uani 1 1 d . . . . .
H18A H -0.2480 0.0992 0.5852 0.090 Uiso 1 1 calc R U . . .
C17 C -0.1828(4) 0.5711(4) 0.6531(3) 0.0545(18) Uani 1 1 d . . . . .
C16 C 0.3002(4) 0.1474(4) 0.6400(3) 0.0586(19) Uani 1 1 d . . . . .
H16A H 0.2999 0.0995 0.6475 0.070 Uiso 1 1 calc R U . . .
C15 C 0.2626(5) 0.5023(4) 0.5757(3) 0.063(2) Uani 1 1 d . . . . .
H15A H 0.2528 0.5494 0.5662 0.075 Uiso 1 1 calc R U . . .
C14 C 0.3668(4) 0.2555(4) 0.6408(3) 0.061(2) Uani 1 1 d . . . . .
H14A H 0.4133 0.2828 0.6495 0.073 Uiso 1 1 calc R U . . .
C13 C -0.1563(5) 0.2844(4) 0.3479(3) 0.0526(18) Uani 1 1 d . . . . .
C12 C -0.1865(4) 0.2033(4) 0.4808(3) 0.0516(18) Uani 1 1 d . . . . .
C11 C -0.0834(4) 0.4827(3) 0.6953(3) 0.0459(16) Uani 1 1 d . . . . .
C10 C -0.0347(4) 0.4450(3) 0.7443(3) 0.0474(17) Uani 1 1 d . . . . .
C9 C -0.1557(4) 0.2469(4) 0.4416(3) 0.0446(16) Uani 1 1 d . . . . .
C8 C -0.1077(5) 0.5053(4) 0.6021(3) 0.0558(19) Uani 1 1 d . . . . .
H8A H -0.0974 0.4959 0.5679 0.067 Uiso 1 1 calc R U . . .
C7 C -0.2755(6) 0.1174(5) 0.5024(4) 0.080(3) Uani 1 1 d . . . . .
C6 C 0.2298(4) 0.1814(3) 0.6171(3) 0.0494(17) Uani 1 1 d . . . . .
H6A H 0.1826 0.1550 0.6088 0.059 Uiso 1 1 calc R U . . .
C5 C -0.0629(4) 0.3296(4) 0.4293(3) 0.0491(17) Uani 1 1 d . . . . .
H5A H -0.0200 0.3596 0.4444 0.059 Uiso 1 1 calc R U . . .
C4 C -0.1862(5) 0.2437(4) 0.3847(3) 0.0569(19) Uani 1 1 d . . . . .
H4A H -0.2286 0.2130 0.3702 0.068 Uiso 1 1 calc R U . . .
C3 C 0.1996(4) 0.4577(4) 0.5736(3) 0.0545(18) Uani 1 1 d . . . . .
H3A H 0.1475 0.4755 0.5618 0.065 Uiso 1 1 calc R U . . .
C2 C -0.1720(5) 0.1724(4) 0.5720(3) 0.061(2) Uani 1 1 d . . . . .
H2A H -0.1446 0.1763 0.6093 0.074 Uiso 1 1 calc R U . . .
C1 C 0.3396(5) 0.4781(4) 0.5918(3) 0.065(2) Uani 1 1 d . . . . .
C41 C -0.0363(5) 0.4604(4) 0.7984(3) 0.0566(19) Uani 1 1 d . . . . .
H41A H -0.0701 0.4960 0.8047 0.068 Uiso 1 1 calc R U . . .
C40 C 0.3496(5) 0.4062(5) 0.6054(3) 0.069(2) Uani 1 1 d . . . . .
H40A H 0.4013 0.3873 0.6157 0.083 Uiso 1 1 calc R U . . .
C39 C 0.0102(5) 0.4246(4) 0.8429(3) 0.062(2) Uani 1 1 d . . . . .
C38 C -0.1921(5) 0.2795(5) 0.2853(3) 0.070(2) Uani 1 1 d . . . . .
C37 C -0.2478(5) 0.1562(5) 0.4649(3) 0.072(3) Uani 1 1 d . . . . .
H37A H -0.2716 0.1501 0.4272 0.087 Uiso 1 1 calc R U . . .
C36 C 0.0571(6) 0.3727(5) 0.8309(3) 0.079(3) Uani 1 1 d . . . . .
H36A H 0.0895 0.3464 0.8596 0.095 Uiso 1 1 calc R U . . .
C35 C 0.0575(6) 0.3586(4) 0.7778(3) 0.072(3) Uani 1 1 d . . . . .
H35A H 0.0893 0.3215 0.7712 0.087 Uiso 1 1 calc R U . . .
C34 C 0.0108(6) 0.4455(5) 0.9033(3) 0.073(3) Uani 1 1 d . . . . .
C33 C -0.2429(6) 0.6280(5) 0.6557(4) 0.081(3) Uani 1 1 d . . . . .
C32 C 0.4528(5) 0.1498(5) 0.6790(5) 0.087(3) Uani 1 1 d . . . . .
C31 C 0.4133(7) 0.5255(7) 0.5938(5) 0.099(3) Uani 1 1 d D U . . .
C30 C -0.1709(8) 0.2068(6) 0.2674(4) 0.112(4) Uani 1 1 d . . . . .
H30A H -0.1924 0.1715 0.2872 0.168 Uiso 1 1 calc R U . . .
H30B H -0.1938 0.2012 0.2282 0.168 Uiso 1 1 calc R U . . .
H30C H -0.1134 0.2020 0.2756 0.168 Uiso 1 1 calc R U . . .
C29 C -0.2014(7) 0.6993(5) 0.6532(5) 0.109(4) Uani 1 1 d . . . . .
H29A H -0.1549 0.7032 0.6843 0.163 Uiso 1 1 calc R U . . .
H29B H -0.1850 0.7024 0.6192 0.163 Uiso 1 1 calc R U . . .
H29C H -0.2384 0.7367 0.6547 0.163 Uiso 1 1 calc R U . . .
C28 C -0.2842(7) 0.2820(7) 0.2724(5) 0.112(4) Uani 1 1 d . U . . .
H28A H -0.3029 0.2461 0.2932 0.168 Uiso 1 1 calc R U . . .
H28B H -0.3009 0.3272 0.2826 0.168 Uiso 1 1 calc R U . . .
H28C H -0.3067 0.2743 0.2334 0.168 Uiso 1 1 calc R U . . .
C53 C 0.4803(9) 0.1824(7) 0.7403(6) 0.141(5) Uani 1 1 d . U . . .
H53A H 0.5313 0.1626 0.7596 0.211 Uiso 1 1 calc R U . . .
H53B H 0.4855 0.2325 0.7379 0.211 Uiso 1 1 calc R U . . .
H53C H 0.4407 0.1717 0.7602 0.211 Uiso 1 1 calc R U . . .
C51 C -0.2710(8) 0.6219(8) 0.7119(5) 0.141(5) Uani 1 1 d . U . . .
H51A H -0.2248 0.6247 0.7431 0.211 Uiso 1 1 calc R U . . .
H51B H -0.3075 0.6596 0.7137 0.211 Uiso 1 1 calc R U . . .
H51C H -0.2978 0.5776 0.7126 0.211 Uiso 1 1 calc R U . . .
C50 C -0.4087(8) 0.0887(9) 0.4333(6) 0.166(7) Uani 1 1 d . . . . .
H50A H -0.3822 0.0965 0.4042 0.249 Uiso 1 1 calc R U . . .
H50B H -0.4478 0.0518 0.4225 0.249 Uiso 1 1 calc R U . . .
H50C H -0.4352 0.1311 0.4399 0.249 Uiso 1 1 calc R U . . .
C49 C -0.3144(7) 0.6236(8) 0.6073(6) 0.144(6) Uani 1 1 d . . . . .
H49A H -0.3519 0.6602 0.6098 0.216 Uiso 1 1 calc R U . . .
H49B H -0.2976 0.6291 0.5735 0.216 Uiso 1 1 calc R U . . .
H49C H -0.3400 0.5786 0.6072 0.216 Uiso 1 1 calc R U . . .
C48 C -0.0334(9) 0.5102(9) 0.9085(6) 0.165(6) Uani 1 1 d . U . . .
H48A H -0.0831 0.5113 0.8799 0.248 Uiso 1 1 calc R U . . .
H48B H -0.0448 0.5115 0.9443 0.248 Uiso 1 1 calc R U . . .
H48C H -0.0012 0.5503 0.9046 0.248 Uiso 1 1 calc R U . . .
C46 C -0.0284(10) 0.3879(9) 0.9282(6) 0.171(6) Uani 1 1 d . U . . .
H46A H -0.0014 0.3442 0.9258 0.256 Uiso 1 1 calc R U . . .
H46B H -0.0247 0.3986 0.9665 0.256 Uiso 1 1 calc R U . . .
H46C H -0.0841 0.3841 0.9082 0.256 Uiso 1 1 calc R U . . .
C45 C -0.1585(9) 0.3343(7) 0.2543(4) 0.131(5) Uani 1 1 d . . . . .
H45A H -0.1825 0.3294 0.2152 0.197 Uiso 1 1 calc R U . . .
H45B H -0.1702 0.3802 0.2663 0.197 Uiso 1 1 calc R U . . .
H45C H -0.1011 0.3285 0.2616 0.197 Uiso 1 1 calc R U . . .
C43 C 0.0897(12) 0.4336(12) 0.9438(8) 0.234(9) Uani 1 1 d . U . . .
H43A H 0.1119 0.3897 0.9357 0.351 Uiso 1 1 calc R U . . .
H43B H 0.1259 0.4711 0.9410 0.351 Uiso 1 1 calc R U . . .
H43C H 0.0823 0.4323 0.9807 0.351 Uiso 1 1 calc R U . . .
C56 C -0.3101(12) -0.0019(10) 0.4706(8) 0.220(8) Uani 1 1 d . U . . .
H56A H -0.2701 -0.0180 0.5026 0.330 Uiso 1 1 calc R U . . .
H56B H -0.3514 -0.0369 0.4596 0.330 Uiso 1 1 calc R U . . .
H56C H -0.2853 0.0063 0.4406 0.330 Uiso 1 1 calc R U . . .
C44 C -0.3868(12) 0.0550(12) 0.5315(8) 0.230(9) Uani 1 1 d . U . . .
H44A H -0.3463 0.0417 0.5642 0.345 Uiso 1 1 calc R U . . .
H44B H -0.4132 0.0972 0.5387 0.345 Uiso 1 1 calc R U . . .
H44C H -0.4258 0.0179 0.5213 0.345 Uiso 1 1 calc R U . . .
C1A C 0.3946(16) 0.5609(15) 0.5331(10) 0.143(9) Uiso 0.55 1 d . . P A 1
H1AA H 0.3929 0.5251 0.5057 0.214 Uiso 0.55 1 calc R U P A 1
H1AB H 0.3436 0.5847 0.5255 0.214 Uiso 0.55 1 calc R U P A 1
H1AC H 0.4363 0.5942 0.5319 0.214 Uiso 0.55 1 calc R U P A 1
C2A C 0.412(2) 0.588(2) 0.6212(16) 0.203(15) Uiso 0.55 1 d . . P A 1
H2AA H 0.4590 0.6147 0.6210 0.305 Uiso 0.55 1 calc R U P A 1
H2AB H 0.3644 0.6139 0.6029 0.305 Uiso 0.55 1 calc R U P A 1
H2AC H 0.4105 0.5783 0.6589 0.305 Uiso 0.55 1 calc R U P A 1
C3A C 0.4908(14) 0.4824(15) 0.5848(13) 0.158(11) Uiso 0.55 1 d D . P A 1
H3AA H 0.4728 0.4404 0.5638 0.237 Uiso 0.55 1 calc R U P A 1
H3AB H 0.5199 0.5113 0.5649 0.237 Uiso 0.55 1 calc R U P A 1
H3AC H 0.5255 0.4699 0.6203 0.237 Uiso 0.55 1 calc R U P A 1
C1B C 0.4605(14) 0.5343(13) 0.6477(9) 0.090(6) Uiso 0.45 1 d . . P A 2
H1BA H 0.4265 0.5444 0.6719 0.134 Uiso 0.45 1 calc R U P A 2
H1BB H 0.4904 0.4919 0.6597 0.134 Uiso 0.45 1 calc R U P A 2
H1BC H 0.4973 0.5726 0.6487 0.134 Uiso 0.45 1 calc R U P A 2
C2B C 0.3809(19) 0.6088(17) 0.5823(14) 0.135(11) Uiso 0.45 1 d . . P A 2
H2BA H 0.3531 0.6223 0.6097 0.202 Uiso 0.45 1 calc R U P A 2
H2BB H 0.4263 0.6394 0.5848 0.202 Uiso 0.45 1 calc R U P A 2
H2BC H 0.3449 0.6124 0.5459 0.202 Uiso 0.45 1 calc R U P A 2
C3B C 0.452(2) 0.511(2) 0.5534(14) 0.150(12) Uiso 0.45 1 d . . P A 2
H3BA H 0.4128 0.5060 0.5183 0.224 Uiso 0.45 1 calc R U P A 2
H3BB H 0.4884 0.5483 0.5513 0.224 Uiso 0.45 1 calc R U P A 2
H3BC H 0.4815 0.4676 0.5623 0.224 Uiso 0.45 1 calc R U P A 2
C2C C 0.4436(8) 0.0732(7) 0.6949(6) 0.087(4) Uiso 0.7 1 d . . P B 3
H2CA H 0.4958 0.0538 0.7116 0.131 Uiso 0.7 1 calc R U P B 3
H2CB H 0.4109 0.0710 0.7209 0.131 Uiso 0.7 1 calc R U P B 3
H2CC H 0.4183 0.0468 0.6622 0.131 Uiso 0.7 1 calc R U P B 3
C3C C 0.5201(10) 0.1797(10) 0.6547(7) 0.108(5) Uiso 0.7 1 d . . P B 3
H3CA H 0.5704 0.1572 0.6722 0.163 Uiso 0.7 1 calc R U P B 3
H3CB H 0.5071 0.1711 0.6154 0.163 Uiso 0.7 1 calc R U P B 3
H3CC H 0.5249 0.2295 0.6615 0.163 Uiso 0.7 1 calc R U P B 3
C2D C 0.459(3) 0.075(2) 0.6400(17) 0.116(13) Uiso 0.3 1 d . . P B 4
C3D C 0.501(2) 0.1433(19) 0.6324(13) 0.080(9) Uiso 0.3 1 d . . P B 4
Cl1A Cl 0.4510(6) -0.1283(5) 0.7855(4) 0.168(3) Uiso 0.5 1 d . . P C 5
Cl1B Cl 0.4829(7) -0.1243(6) 0.7573(5) 0.200(4) Uiso 0.5 1 d . . P C 6
C27 C -0.3481(8) 0.0679(7) 0.4849(5) 0.116(4) Uani 1 1 d . U . . .
Cu1 Cu 0.36145(13) -0.08471(9) 0.72576(8) 0.1535(8) Uani 1 1 d . . . . .
Cl10 Cl 0.2585(3) -0.0443(2) 0.67550(17) 0.1580(15) Uani 1 1 d . . . . .

loop_
_atom_site_aniso_label
_atom_site_aniso_U_11
_atom_site_aniso_U_22
_atom_site_aniso_U_33
_atom_site_aniso_U_23
_atom_site_aniso_U_13
_atom_site_aniso_U_12
Mo3 0.0427(3) 0.0335(3) 0.0380(3) 0.0004(2) 0.0097(2) -0.0033(2)
Mo1 0.0560(4) 0.0304(3) 0.0324(3) -0.0016(2) 0.0077(2) 0.0020(3)
Mo2 0.0428(3) 0.0360(3) 0.0315(3) -0.0007(2) 0.0088(2) -0.0023(2)
Cu2 0.0609(6) 0.0376(5) 0.0424(4) 0.0049(4) 0.0131(4) 0.0005(4)
S4 0.0537(10) 0.0411(9) 0.0376(8) 0.0010(7) 0.0161(7) 0.0023(8)
S3 0.0485(10) 0.0340(9) 0.0413(8) -0.0045(7) 0.0125(7) -0.0032(7)
S2 0.0521(10) 0.0386(9) 0.0403(8) -0.0005(7) 0.0027(8) -0.0004(8)
S1 0.0501(10) 0.0353(9) 0.0365(8) 0.0039(7) 0.0077(7) -0.0026(7)
Cl13 0.0654(12) 0.0691(13) 0.0473(9) 0.0007(9) 0.0239(9) -0.0052(10)
Cl22 0.0780(14) 0.0403(10) 0.0665(11) -0.0113(9) 0.0083(10) -0.0135(9)
Cl21 0.0568(11) 0.0584(12) 0.0554(10) 0.0047(9) 0.0090(8) 0.0126(9)
Cl23 0.1106(19) 0.0517(12) 0.0759(13) 0.0254(11) 0.0261(13) 0.0071(12)
N12 0.074(4) 0.039(3) 0.034(3) -0.004(2) 0.010(3) 0.005(3)
N33 0.040(3) 0.039(3) 0.061(3) 0.007(3) 0.011(3) -0.010(3)
N22 0.048(3) 0.041(3) 0.047(3) -0.002(3) 0.013(3) -0.010(3)
N32 0.037(3) 0.040(3) 0.048(3) 0.003(2) 0.008(2) -0.004(3)
N11 0.061(4) 0.031(3) 0.036(3) 0.000(2) 0.013(3) 0.006(3)
N21 0.045(3) 0.044(3) 0.039(3) -0.001(2) 0.012(2) -0.002(3)
C24 0.066(5) 0.044(4) 0.056(4) -0.008(3) 0.022(4) -0.002(4)
C23 0.044(4) 0.044(4) 0.056(4) 0.007(3) 0.010(3) -0.007(3)
C22 0.065(5) 0.051(5) 0.053(4) 0.014(4) 0.010(4) 0.013(4)
C21 0.056(5) 0.057(5) 0.065(5) 0.004(4) 0.008(4) 0.004(4)
C20 0.063(5) 0.056(5) 0.039(4) 0.000(3) 0.012(3) -0.006(4)
C19 0.052(4) 0.043(4) 0.053(4) 0.000(3) 0.016(3) -0.009(3)
C18 0.084(6) 0.070(6) 0.080(6) -0.004(5) 0.040(5) -0.038(5)
C17 0.056(5) 0.047(4) 0.064(5) -0.005(4) 0.022(4) -0.001(4)
C16 0.052(5) 0.044(4) 0.080(5) 0.002(4) 0.017(4) 0.001(4)
C15 0.073(6) 0.039(4) 0.071(5) 0.021(4) 0.007(4) -0.014(4)
C14 0.038(4) 0.059(5) 0.081(5) 0.000(4) 0.007(4) -0.001(4)
C13 0.061(5) 0.049(4) 0.044(4) -0.006(3) 0.009(3) 0.000(4)
C12 0.051(4) 0.059(5) 0.047(4) -0.005(3) 0.016(3) -0.015(4)
C11 0.054(4) 0.029(3) 0.055(4) -0.010(3) 0.015(3) -0.008(3)
C10 0.062(5) 0.035(4) 0.044(4) -0.006(3) 0.013(3) -0.005(3)
C9 0.049(4) 0.044(4) 0.041(3) -0.010(3) 0.012(3) -0.003(3)
C8 0.075(5) 0.041(4) 0.051(4) 0.005(3) 0.016(4) 0.007(4)
C7 0.079(6) 0.097(7) 0.068(5) -0.027(5) 0.025(5) -0.047(6)
C6 0.046(4) 0.036(4) 0.062(4) 0.003(3) 0.005(3) 0.006(3)
C5 0.055(4) 0.050(4) 0.041(4) 0.003(3) 0.010(3) -0.009(4)
C4 0.059(5) 0.063(5) 0.048(4) -0.007(4) 0.012(4) -0.010(4)
C3 0.052(4) 0.044(4) 0.066(4) 0.013(4) 0.011(4) -0.006(4)
C2 0.073(5) 0.062(5) 0.055(4) 0.001(4) 0.026(4) -0.011(4)
C1 0.055(5) 0.057(5) 0.074(5) 0.019(4) 0.001(4) -0.017(4)
C41 0.081(6) 0.045(4) 0.048(4) -0.006(3) 0.024(4) -0.002(4)
C40 0.048(5) 0.067(6) 0.085(6) 0.009(5) 0.003(4) -0.011(4)
C39 0.096(6) 0.051(5) 0.039(4) -0.003(3) 0.017(4) -0.009(4)
C38 0.085(6) 0.086(6) 0.032(4) -0.007(4) 0.006(4) -0.023(5)
C37 0.074(6) 0.094(7) 0.052(4) -0.009(4) 0.020(4) -0.043(5)
C36 0.111(8) 0.077(6) 0.038(4) 0.001(4) 0.000(4) 0.016(6)
C35 0.105(7) 0.062(5) 0.050(4) 0.003(4) 0.020(4) 0.032(5)
C34 0.119(8) 0.057(5) 0.039(4) -0.002(4) 0.015(4) -0.001(5)
C33 0.075(6) 0.087(7) 0.084(6) 0.007(5) 0.023(5) 0.022(5)
C32 0.054(5) 0.064(6) 0.132(8) 0.014(6) 0.003(5) 0.009(5)
C31 0.098(3) 0.098(3) 0.099(3) 0.0011(10) 0.0250(13) -0.0006(10)
C30 0.168(12) 0.106(9) 0.062(6) -0.022(6) 0.028(7) -0.003(8)
C29 0.138(10) 0.057(6) 0.147(10) -0.010(6) 0.065(8) 0.030(6)
C28 0.112(4) 0.113(4) 0.112(4) 0.0000(10) 0.0281(13) 0.0006(10)
C53 0.141(5) 0.141(5) 0.141(5) 0.0002(10) 0.0351(16) 0.0003(10)
C51 0.141(5) 0.141(5) 0.141(5) 0.0003(10) 0.0368(16) 0.0008(10)
C50 0.097(10) 0.209(18) 0.177(14) 0.029(12) 0.010(9) -0.062(11)
C49 0.088(9) 0.154(14) 0.177(13) -0.044(10) 0.010(9) 0.031(9)
C48 0.166(6) 0.165(6) 0.165(6) -0.0002(10) 0.0423(18) 0.0006(10)
C46 0.171(6) 0.171(6) 0.171(6) 0.0001(10) 0.0443(19) -0.0005(10)
C45 0.205(14) 0.125(10) 0.050(5) 0.012(6) 0.005(7) -0.038(10)
C43 0.234(9) 0.234(9) 0.234(9) -0.0006(10) 0.060(2) 0.0002(10)
C56 0.219(8) 0.219(8) 0.220(8) 0.0000(10) 0.056(2) -0.0004(10)
C44 0.230(9) 0.230(9) 0.230(9) 0.0001(10) 0.059(2) -0.0007(10)
C27 0.116(4) 0.116(4) 0.116(4) -0.0004(10) 0.0302(14) -0.0009(10)
Cu1 0.1719(18) 0.0897(12) 0.1718(17) -0.0042(11) -0.0056(14) -0.0215(12)
Cl10 0.158(3) 0.142(3) 0.163(3) 0.030(3) 0.022(3) -0.047(3)

loop_
_atom_type_symbol
_atom_type_description
_atom_type_scat_dispersion_real
_atom_type_scat_dispersion_imag
_atom_type_scat_source
C C 0.0033 0.0016 'International Tables Vol C Tables 4.2.6.8 and 6.1.1.4'
H H 0.0000 0.0000 'International Tables Vol C Tables 4.2.6.8 and 6.1.1.4'
N N 0.0061 0.0033 'International Tables Vol C Tables 4.2.6.8 and 6.1.1.4'
S S 0.1246 0.1234 'International Tables Vol C Tables 4.2.6.8 and 6.1.1.4'
Cl Cl 0.1484 0.1585 'International Tables Vol C Tables 4.2.6.8 and 6.1.1.4'
Cu Cu 0.3201 1.2651 'International Tables Vol C Tables 4.2.6.8 and 6.1.1.4'
Mo Mo -1.6832 0.6857 'International Tables Vol C Tables 4.2.6.8 and 6.1.1.4'

loop_
_geom_angle_atom_site_label_1
_geom_angle_atom_site_label_2
_geom_angle_atom_site_label_3
_geom_angle
N33 Mo3 N32 73.9(2)
N33 Mo3 S2 88.23(15)
N32 Mo3 S2 79.50(14)
N33 Mo3 S3 160.34(16)
N32 Mo3 S3 91.06(14)
S2 Mo3 S3 101.68(6)
N33 Mo3 S1 89.52(15)
N32 Mo3 S1 162.86(14)
S2 Mo3 S1 104.90(6)
S3 Mo3 S1 103.99(6)
N33 Mo3 Cl13 78.07(16)
N32 Mo3 Cl13 82.24(14)
S2 Mo3 Cl13 159.63(7)
S3 Mo3 Cl13 87.54(6)
S1 Mo3 Cl13 90.15(6)
N33 Mo3 Mo1 99.45(15)
N32 Mo3 Mo1 132.45(13)
S2 Mo3 Mo1 53.03(5)
S3 Mo3 Mo1 100.06(5)
S1 Mo3 Mo1 53.57(4)
Cl13 Mo3 Mo1 143.71(5)
N33 Mo3 Mo2 142.68(15)
N32 Mo3 Mo2 143.28(14)
S2 Mo3 Mo2 99.89(5)
S3 Mo3 Mo2 52.77(5)
S1 Mo3 Mo2 53.17(4)
Cl13 Mo3 Mo2 100.13(5)
Mo1 Mo3 Mo2 60.09(2)
N33 Mo3 Cu2 140.14(15)
N32 Mo3 Cu2 94.63(14)
S2 Mo3 Cu2 51.93(5)
S3 Mo3 Cu2 51.83(4)
S1 Mo3 Cu2 101.09(5)
Cl13 Mo3 Cu2 139.28(5)
Mo1 Mo3 Cu2 60.15(2)
Mo2 Mo3 Cu2 59.78(2)
N12 Mo1 N11 73.84(19)
N12 Mo1 S4 81.80(16)
N11 Mo1 S4 87.87(15)
N12 Mo1 S2 88.31(16)
N11 Mo1 S2 158.32(14)
S4 Mo1 S2 101.92(7)
N12 Mo1 S1 164.32(15)
N11 Mo1 S1 91.62(13)
S4 Mo1 S1 103.94(6)
S2 Mo1 S1 104.45(6)
N12 Mo1 Cl22 82.25(16)
N11 Mo1 Cl22 77.89(15)
S4 Mo1 Cl22 161.04(7)
S2 Mo1 Cl22 87.77(7)
S1 Mo1 Cl22 89.07(6)
N12 Mo1 Mo3 140.80(15)
N11 Mo1 Mo3 144.99(13)
S4 Mo1 Mo3 100.20(5)
S2 Mo1 Mo3 52.76(4)
S1 Mo1 Mo3 53.37(4)
Cl22 Mo1 Mo3 98.63(6)
N12 Mo1 Mo2 134.66(16)
N11 Mo1 Mo2 101.72(13)
S4 Mo1 Mo2 52.86(4)
S2 Mo1 Mo2 99.58(5)
S1 Mo1 Mo2 53.07(4)
Cl22 Mo1 Mo2 142.12(5)
Mo3 Mo1 Mo2 59.96(2)
N12 Mo1 Cu2 93.96(14)
N11 Mo1 Cu2 139.60(15)
S4 Mo1 Cu2 51.94(5)
S2 Mo1 Cu2 51.95(5)
S1 Mo1 Cu2 101.07(5)
Cl22 Mo1 Cu2 139.70(6)
Mo3 Mo1 Cu2 60.30(2)
Mo2 Mo1 Cu2 59.79(2)
N21 Mo2 N22 73.5(2)
N21 Mo2 S4 156.62(15)
N22 Mo2 S4 88.35(14)
N21 Mo2 S3 90.07(15)
N22 Mo2 S3 82.98(16)
S4 Mo2 S3 102.48(6)
N21 Mo2 S1 91.27(15)
N22 Mo2 S1 163.11(14)
S4 Mo2 S1 104.20(6)
S3 Mo2 S1 104.78(6)
N21 Mo2 Cl21 76.58(15)
N22 Mo2 Cl21 81.15(15)
S4 Mo2 Cl21 86.31(6)
S3 Mo2 Cl21 161.62(6)
S1 Mo2 Cl21 88.32(7)
N21 Mo2 Mo3 103.29(14)
N22 Mo2 Mo3 136.26(15)
S4 Mo2 Mo3 100.02(5)
S3 Mo2 Mo3 53.28(4)
S1 Mo2 Mo3 53.49(4)
Cl21 Mo2 Mo3 141.75(5)
N21 Mo2 Cu2 142.01(14)
N22 Mo2 Cu2 94.70(14)
S4 Mo2 Cu2 52.13(5)
S3 Mo2 Cu2 52.23(4)
S1 Mo2 Cu2 101.92(5)
Cl21 Mo2 Cu2 138.41(5)
Mo3 Mo2 Cu2 60.48(2)
N21 Mo2 Mo1 144.77(14)
N22 Mo2 Mo1 140.80(14)
S4 Mo2 Mo1 52.63(5)
S3 Mo2 Mo1 100.34(4)
S1 Mo2 Mo1 53.58(4)
Cl21 Mo2 Mo1 97.82(5)
Mo3 Mo2 Mo1 59.95(2)
Cu2 Mo2 Mo1 60.33(2)
Cl23 Cu2 S4 112.10(9)
Cl23 Cu2 S2 117.19(9)
S4 Cu2 S2 103.50(7)
Cl23 Cu2 S3 114.84(8)
S4 Cu2 S3 104.14(7)
S2 Cu2 S3 103.59(7)
Cl23 Cu2 Mo2 142.36(8)
S4 Cu2 Mo2 53.05(4)
S2 Cu2 Mo2 100.40(5)
S3 Cu2 Mo2 53.03(5)
Cl23 Cu2 Mo1 144.43(7)
S4 Cu2 Mo1 52.61(5)
S2 Cu2 Mo1 52.91(5)
S3 Cu2 Mo1 100.59(5)
Mo2 Cu2 Mo1 59.88(2)
Cl23 Cu2 Mo3 147.77(8)
S4 Cu2 Mo3 100.12(5)
S2 Cu2 Mo3 52.64(5)
S3 Cu2 Mo3 53.12(5)
Mo2 Cu2 Mo3 59.74(2)
Mo1 Cu2 Mo3 59.56(2)
Cu2 S4 Mo1 75.45(6)
Cu2 S4 Mo2 74.82(6)
Mo1 S4 Mo2 74.51(5)
Cu2 S3 Mo2 74.74(5)
Cu2 S3 Mo3 75.06(5)
Mo2 S3 Mo3 73.95(5)
Cu2 S2 Mo3 75.43(5)
Cu2 S2 Mo1 75.14(6)
Mo3 S2 Mo1 74.21(5)
Mo2 S1 Mo3 73.35(5)
Mo2 S1 Mo1 73.35(5)
Mo3 S1 Mo1 73.06(5)
C10 N12 C35 116.8(6)
C10 N12 Mo1 117.1(4)
C35 N12 Mo1 126.1(5)
C3 N33 C23 117.6(6)
C3 N33 Mo3 125.7(5)
C23 N33 Mo3 116.7(4)
C2 N22 C12 117.4(6)
C2 N22 Mo2 125.3(5)
C12 N22 Mo2 117.1(4)
C6 N32 C19 116.8(6)
C6 N32 Mo3 126.1(5)
C19 N32 Mo3 116.4(5)
C8 N11 C11 117.3(6)
C8 N11 Mo1 126.5(5)
C11 N11 Mo1 116.2(4)
C5 N21 C9 118.1(5)
C5 N21 Mo2 125.2(4)
C9 N21 Mo2 116.2(4)
C11 C24 C17 122.5(7)
C11 C24 H24A 118.8
C17 C24 H24A 118.8
N33 C23 C40 120.7(7)
N33 C23 C19 116.2(6)
C40 C23 C19 123.1(7)
C17 C22 C8 121.0(7)
C17 C22 H22A 119.5
C8 C22 H22A 119.5
C14 C21 C16 116.0(7)
C14 C21 C32 121.3(7)
C16 C21 C32 122.6(8)
C13 C20 C5 120.4(7)
C13 C20 H20A 119.8
C5 C20 H20A 119.8
N32 C19 C14 120.9(7)
N32 C19 C23 116.2(6)
C14 C19 C23 122.8(6)
C2 C18 C7 120.2(8)
C2 C18 H18A 119.9
C7 C18 H18A 119.9
C22 C17 C24 115.0(7)
C22 C17 C33 120.9(7)
C24 C17 C33 124.1(7)
C6 C16 C21 119.9(7)
C6 C16 H16A 120.0
C21 C16 H16A 120.0
C1 C15 C3 120.1(7)
C1 C15 H15A 120.0
C3 C15 H15A 120.0
C21 C14 C19 121.5(7)
C21 C14 H14A 119.2
C19 C14 H14A 119.2
C20 C13 C4 115.5(6)
C20 C13 C38 123.2(7)
C4 C13 C38 121.2(7)
N22 C12 C37 120.9(7)
N22 C12 C9 115.2(6)
C37 C12 C9 124.0(6)
N11 C11 C24 120.4(6)
N11 C11 C10 116.8(6)
C24 C11 C10 122.8(6)
N12 C10 C41 120.6(6)
N12 C10 C11 115.8(6)
C41 C10 C11 123.6(7)
N21 C9 C4 119.9(6)
N21 C9 C12 116.9(5)
C4 C9 C12 123.2(6)
N11 C8 C22 123.6(7)
N11 C8 H8A 118.2
C22 C8 H8A 118.2
C37 C7 C18 115.7(7)
C37 C7 C27 122.5(8)
C18 C7 C27 121.8(9)
N32 C6 C16 124.7(7)
N32 C6 H6A 117.6
C16 C6 H6A 117.6
N21 C5 C20 123.1(7)
N21 C5 H5A 118.4
C20 C5 H5A 118.4
C9 C4 C13 122.9(7)
C9 C4 H4A 118.5
C13 C4 H4A 118.5
N33 C3 C15 123.5(7)
N33 C3 H3A 118.3
C15 C3 H3A 118.3
N22 C2 C18 123.2(7)
N22 C2 H2A 118.4
C18 C2 H2A 118.4
C15 C1 C40 116.6(7)
C15 C1 C31 122.5(8)
C40 C1 C31 120.8(8)
C39 C41 C10 122.0(7)
C39 C41 H41A 119.0
C10 C41 H41A 119.0
C23 C40 C1 121.5(8)
C23 C40 H40A 119.3
C1 C40 H40A 119.3
C36 C39 C41 116.1(7)
C36 C39 C34 122.8(7)
C41 C39 C34 121.0(8)
C45 C38 C13 112.2(7)
C45 C38 C30 109.2(9)
C13 C38 C30 106.9(7)
C45 C38 C28 112.5(9)
C13 C38 C28 109.7(7)
C30 C38 C28 106.0(8)
C12 C37 C7 122.3(7)
C12 C37 H37A 118.8
C7 C37 H37A 118.8
C35 C36 C39 120.8(8)
C35 C36 H36A 119.6
C39 C36 H36A 119.6
N12 C35 C36 123.6(8)
N12 C35 H35A 118.2
C36 C35 H35A 118.2
C48 C34 C43 118.1(12)
C48 C34 C46 106.3(11)
C43 C34 C46 92.0(11)
C48 C34 C39 115.0(9)
C43 C34 C39 113.4(11)
C46 C34 C39 108.7(9)
C49 C33 C17 110.8(9)
C49 C33 C29 108.1(10)
C17 C33 C29 107.6(8)
C49 C33 C51 109.6(10)
C17 C33 C51 110.5(8)
C29 C33 C51 110.2(9)
C21 C32 C2C 112.4(9)
C21 C32 C3C 111.0(10)
C2C C32 C3C 126.2(11)
C21 C32 C3D 107.3(14)
C21 C32 C53 105.3(9)
C2C C32 C53 98.4(9)
C3C C32 C53 99.3(10)
C3D C32 C53 130.0(15)
C21 C32 C2D 106.6(15)
C3D C32 C2D 53.8(18)
C53 C32 C2D 143.5(16)
C3B C31 C1B 118(2)
C3B C31 C1 113.7(18)
C2A C31 C1 113.6(19)
C1B C31 C1 111.8(13)
C2A C31 C1A 95(2)
C1 C31 C1A 104.4(12)
C2A C31 C3A 129(2)
C1 C31 C3A 113.1(14)
C1A C31 C3A 93.2(15)
C3B C31 C2B 106(2)
C1B C31 C2B 97.9(16)
C1 C31 C2B 108.3(14)
C38 C30 H30A 109.5
C38 C30 H30B 109.5
H30A C30 H30B 109.5
C38 C30 H30C 109.5
H30A C30 H30C 109.5
H30B C30 H30C 109.5
C33 C29 H29A 109.5
C33 C29 H29B 109.5
H29A C29 H29B 109.5
C33 C29 H29C 109.5
H29A C29 H29C 109.5
H29B C29 H29C 109.5
C38 C28 H28A 109.5
C38 C28 H28B 109.5
H28A C28 H28B 109.5
C38 C28 H28C 109.5
H28A C28 H28C 109.5
H28B C28 H28C 109.5
C32 C53 H53A 109.5
C32 C53 H53B 109.5
H53A C53 H53B 109.5
C32 C53 H53C 109.5
H53A C53 H53C 109.5
H53B C53 H53C 109.5
C33 C51 H51A 109.5
C33 C51 H51B 109.5
H51A C51 H51B 109.5
C33 C51 H51C 109.5
H51A C51 H51C 109.5
H51B C51 H51C 109.5
C27 C50 H50A 109.5
C27 C50 H50B 109.5
H50A C50 H50B 109.5
C27 C50 H50C 109.5
H50A C50 H50C 109.5
H50B C50 H50C 109.5
C33 C49 H49A 109.5
C33 C49 H49B 109.5
H49A C49 H49B 109.5
C33 C49 H49C 109.5
H49A C49 H49C 109.5
H49B C49 H49C 109.5
C34 C48 H48A 109.5
C34 C48 H48B 109.5
H48A C48 H48B 109.5
C34 C48 H48C 109.5
H48A C48 H48C 109.5
H48B C48 H48C 109.5
C34 C46 H46A 109.5
C34 C46 H46B 109.5
H46A C46 H46B 109.5
C34 C46 H46C 109.5
H46A C46 H46C 109.5
H46B C46 H46C 109.5
C38 C45 H45A 109.5
C38 C45 H45B 109.5
H45A C45 H45B 109.5
C38 C45 H45C 109.5
H45A C45 H45C 109.5
H45B C45 H45C 109.5
C34 C43 H43A 109.5
C34 C43 H43B 109.5
H43A C43 H43B 109.5
C34 C43 H43C 109.5
H43A C43 H43C 109.5
H43B C43 H43C 109.5
C27 C56 H56A 109.5
C27 C56 H56B 109.5
H56A C56 H56B 109.5
C27 C56 H56C 109.5
H56A C56 H56C 109.5
H56B C56 H56C 109.5
C27 C44 H44A 109.5
C27 C44 H44B 109.5
H44A C44 H44B 109.5
C27 C44 H44C 109.5
H44A C44 H44C 109.5
H44B C44 H44C 109.5
C31 C1A H1AA 109.5
C31 C1A H1AB 109.5
H1AA C1A H1AB 109.5
C31 C1A H1AC 109.5
H1AA C1A H1AC 109.5
H1AB C1A H1AC 109.5
C31 C2A H2AA 109.5
C31 C2A H2AB 109.5
H2AA C2A H2AB 109.5
C31 C2A H2AC 109.5
H2AA C2A H2AC 109.5
H2AB C2A H2AC 109.5
C31 C3A H3AA 109.5
C31 C3A H3AB 109.5
H3AA C3A H3AB 109.5
C31 C3A H3AC 109.5
H3AA C3A H3AC 109.5
H3AB C3A H3AC 109.5
C31 C1B H1BA 109.5
C31 C1B H1BB 109.5
H1BA C1B H1BB 109.5
C31 C1B H1BC 109.5
H1BA C1B H1BC 109.5
H1BB C1B H1BC 109.5
C31 C2B H2BA 109.5
C31 C2B H2BB 109.5
H2BA C2B H2BB 109.5
C31 C2B H2BC 109.5
H2BA C2B H2BC 109.5
H2BB C2B H2BC 109.5
C31 C3B H3BA 109.5
C31 C3B H3BB 109.5
H3BA C3B H3BB 109.5
C31 C3B H3BC 109.5
H3BA C3B H3BC 109.5
H3BB C3B H3BC 109.5
C32 C2C H2CA 109.5
C32 C2C H2CB 109.5
H2CA C2C H2CB 109.5
C32 C2C H2CC 109.5
H2CA C2C H2CC 109.5
H2CB C2C H2CC 109.5
C32 C3C H3CA 109.5
C32 C3C H3CB 109.5
H3CA C3C H3CB 109.5
C32 C3C H3CC 109.5
H3CA C3C H3CC 109.5
H3CB C3C H3CC 109.5
C3D C2D C32 58(2)
C2D C3D C32 68(2)
C50 C27 C44 111.3(13)
C50 C27 C7 114.8(11)
C44 C27 C7 111.7(12)
C50 C27 C56 105.6(13)
C44 C27 C56 109.5(14)
C7 C27 C56 103.3(12)
Cl1A Cu1 Cl10 169.4(4)
Cl10 Cu1 Cl1B 163.2(4)

loop_
_geom_bond_atom_site_label_1
_geom_bond_atom_site_label_2
_geom_bond_distance
Mo3 N33 2.227(5)
Mo3 N32 2.231(5)
Mo3 S2 2.3179(17)
Mo3 S3 2.3366(17)
Mo3 S1 2.3502(17)
Mo3 Cl13 2.4598(18)
Mo3 Mo1 2.8014(8)
Mo3 Mo2 2.8016(8)
Mo3 Cu2 2.8226(10)
Mo1 N12 2.222(5)
Mo1 N11 2.223(5)
Mo1 S4 2.3134(19)
Mo1 S2 2.3260(18)
Mo1 S1 2.3561(16)
Mo1 Cl22 2.4470(19)
Mo1 Mo2 2.8054(8)
Mo1 Cu2 2.8182(10)
Mo2 N21 2.226(5)
Mo2 N22 2.232(5)
Mo2 S4 2.3207(16)
Mo2 S3 2.3212(18)
Mo2 S1 2.3406(17)
Mo2 Cl21 2.4615(19)
Mo2 Cu2 2.8028(10)
Cu2 Cl23 2.146(2)
Cu2 S4 2.292(2)
Cu2 S2 2.2960(19)
Cu2 S3 2.2966(17)
N12 C10 1.339(9)
N12 C35 1.344(9)
N33 C3 1.350(8)
N33 C23 1.356(9)
N22 C2 1.332(9)
N22 C12 1.356(8)
N32 C6 1.334(8)
N32 C19 1.353(8)
N11 C8 1.335(8)
N11 C11 1.347(8)
N21 C5 1.337(8)
N21 C9 1.359(8)
C24 C11 1.385(10)
C24 C17 1.391(10)
C24 H24A 0.9300
C23 C40 1.363(10)
C23 C19 1.481(10)
C22 C17 1.366(10)
C22 C8 1.369(10)
C22 H22A 0.9300
C21 C14 1.383(10)
C21 C16 1.386(11)
C21 C32 1.517(11)
C20 C13 1.376(10)
C20 C5 1.387(9)
C20 H20A 0.9300
C19 C14 1.395(10)
C18 C2 1.355(11)
C18 C7 1.390(11)
C18 H18A 0.9300
C17 C33 1.506(11)
C16 C6 1.361(10)
C16 H16A 0.9300
C15 C1 1.359(11)
C15 C3 1.365(10)
C15 H15A 0.9300
C14 H14A 0.9300
C13 C4 1.391(10)
C13 C38 1.524(9)
C12 C37 1.360(10)
C12 C9 1.477(9)
C11 C10 1.476(9)
C10 C41 1.385(9)
C9 C4 1.381(9)
C8 H8A 0.9300
C7 C37 1.366(11)
C7 C27 1.533(15)
C6 H6A 0.9300
C5 H5A 0.9300
C4 H4A 0.9300
C3 H3A 0.9300
C2 H2A 0.9300
C1 C40 1.408(11)
C1 C31 1.543(13)
C41 C39 1.367(10)
C41 H41A 0.9300
C40 H40A 0.9300
C39 C36 1.355(12)
C39 C34 1.553(10)
C38 C45 1.497(13)
C38 C30 1.524(13)
C38 C28 1.531(14)
C37 H37A 0.9300
C36 C35 1.351(10)
C36 H36A 0.9300
C35 H35A 0.9300
C34 C48 1.467(16)
C34 C43 1.482(19)
C34 C46 1.499(17)
C33 C49 1.486(14)
C33 C29 1.540(14)
C33 C51 1.594(15)
C32 C2C 1.527(16)
C32 C3C 1.542(19)
C32 C3D 1.59(3)
C32 C53 1.603(16)
C32 C2D 1.73(4)
C31 C3B 1.37(3)
C31 C2A 1.37(4)
C31 C1B 1.39(2)
C31 C1A 1.61(3)
C31 C3A 1.625(17)
C31 C2B 1.68(3)
C30 H30A 0.9600
C30 H30B 0.9600
C30 H30C 0.9600
C29 H29A 0.9600
C29 H29B 0.9600
C29 H29C 0.9600
C28 H28A 0.9600
C28 H28B 0.9600
C28 H28C 0.9600
C53 H53A 0.9600
C53 H53B 0.9600
C53 H53C 0.9600
C51 H51A 0.9600
C51 H51B 0.9600
C51 H51C 0.9600
C50 C27 1.484(16)
C50 H50A 0.9600
C50 H50B 0.9600
C50 H50C 0.9600
C49 H49A 0.9600
C49 H49B 0.9600
C49 H49C 0.9600
C48 H48A 0.9600
C48 H48B 0.9600
C48 H48C 0.9600
C46 H46A 0.9600
C46 H46B 0.9600
C46 H46C 0.9600
C45 H45A 0.9600
C45 H45B 0.9600
C45 H45C 0.9600
C43 H43A 0.9600
C43 H43B 0.9600
C43 H43C 0.9600
C56 C27 1.56(2)
C56 H56A 0.9600
C56 H56B 0.9600
C56 H56C 0.9600
C44 C27 1.49(2)
C44 H44A 0.9600
C44 H44B 0.9600
C44 H44C 0.9600
C1A H1AA 0.9600
C1A H1AB 0.9600
C1A H1AC 0.9600
C2A H2AA 0.9600
C2A H2AB 0.9600
C2A H2AC 0.9600
C3A H3AA 0.9600
C3A H3AB 0.9600
C3A H3AC 0.9600
C1B H1BA 0.9600
C1B H1BB 0.9600
C1B H1BC 0.9600
C2B H2BA 0.9600
C2B H2BB 0.9600
C2B H2BC 0.9600
C3B H3BA 0.9600
C3B H3BB 0.9600
C3B H3BC 0.9600
C2C H2CA 0.9600
C2C H2CB 0.9600
C2C H2CC 0.9600
C3C H3CA 0.9600
C3C H3CB 0.9600
C3C H3CC 0.9600
C2D C3D 1.51(5)
Cl1A Cu1 2.021(10)
Cl1B Cu1 2.165(12)
Cu1 Cl10 2.035(5)

loop_
_platon_squeeze_void_nr
_platon_squeeze_void_average_x
_platon_squeeze_void_average_y
_platon_squeeze_void_average_z
_platon_squeeze_void_volume
_platon_squeeze_void_count_electrons
_platon_squeeze_void_content
1 0.500 0.500 1.000 1145 354 ' 2 CH2Cl2'
2 0.500 1.000 0.500 1145 354 ' 2 CH2Cl2'
